data_2205865
loop_
_publ_author_name
'Guo, Hui'
'Ren Yan-Wei'
'Li, Jun'
'Zhang, Feng-Xing'

_publ_section_title
;
 Acetonitriledichloro(1,4,7-triazacyclodecane)cobalt(III) perchlorate
;
_journal_issue 6
_journal_name_full 'Acta Crystallographica Section E'
_journal_page_first m1080
_journal_page_last m1081
_journal_paper_doi 10.1107/S1600536805014042
_journal_volume 61
_journal_year 2005
_chemical_formula_iupac '[Co Cl2 (C7 H17 N3) (C2 H3 N)] Cl O4'
_chemical_formula_moiety 'C9 H20 Cl2 Co N4 +, Cl O4 -'
_chemical_formula_sum 'C9 H20 Cl3 Co N4 O4'
_chemical_formula_weight 413.57
_chemical_name_systematic
;
Acetonitriledichloro(1,4,7-triazacyclodecane)cobalt(III) perchlorate
;
_space_group_IT_number 62
_symmetry_cell_setting orthorhombic
_symmetry_space_group_name_Hall '-P 2ac 2n'
_symmetry_space_group_name_H-M 'P n m a'
_atom_sites_solution_hydrogens geom
_atom_sites_solution_primary direct
_atom_sites_solution_secondary difmap
_audit_creation_method SHELXL-97
_cell_angle_alpha 90.00
_cell_angle_beta 90.00
_cell_angle_gamma 90.00
_cell_formula_units_Z 4
_cell_length_a 20.863(4)
_cell_length_b 10.7899(19)
_cell_length_c 7.3630(13)
_cell_measurement_reflns_used 1445
_cell_measurement_temperature 273(2)
_cell_measurement_theta_max 23.58
_cell_measurement_theta_min 2.72
_cell_volume 1657.5(5)
_computing_cell_refinement 'SAINT (Bruker, 2001)'
_computing_data_collection 'SMART (Bruker, 2001)'
_computing_data_reduction SAINT
_computing_molecular_graphics 'SHELXTL (Bruker, 2001)'
_computing_publication_material SHELXTL
_computing_structure_refinement 'SHELXL97 (Sheldrick, 1997)'
_computing_structure_solution 'SHELXS97 (Sheldrick, 1997)'
_diffrn_ambient_temperature 273(2)
_diffrn_measured_fraction_theta_full 0.973
_diffrn_measured_fraction_theta_max 0.973
_diffrn_measurement_device_type 'Bruker SMART CCD area-detector'
_diffrn_measurement_method \w
_diffrn_radiation_monochromator graphite
_diffrn_radiation_source 'fine-focus sealed tube'
_diffrn_radiation_type MoK\a
_diffrn_radiation_wavelength 0.71073
_diffrn_reflns_av_R_equivalents 0.0435
_diffrn_reflns_av_sigmaI/netI 0.0474
_diffrn_reflns_limit_h_max 27
_diffrn_reflns_limit_h_min -28
_diffrn_reflns_limit_k_max 14
_diffrn_reflns_limit_k_min -14
_diffrn_reflns_limit_l_max 7
_diffrn_reflns_limit_l_min -9
_diffrn_reflns_number 10135
_diffrn_reflns_theta_full 28.74
_diffrn_reflns_theta_max 28.74
_diffrn_reflns_theta_min 1.95
_diffrn_standards_decay_% 0
_diffrn_standards_interval_count 0
_diffrn_standards_interval_time 0
_diffrn_standards_number 0
_exptl_absorpt_coefficient_mu 1.537
_exptl_absorpt_correction_T_max 0.9553
_exptl_absorpt_correction_T_min 0.7345
_exptl_absorpt_correction_type multi-scan
_exptl_absorpt_process_details '(ABSCOR; Higashi, 1995)'
_exptl_crystal_colour purple
_exptl_crystal_density_diffrn 1.657
_exptl_crystal_density_method 'not measured'
_exptl_crystal_description block
_exptl_crystal_F_000 848
_exptl_crystal_size_max 0.21
_exptl_crystal_size_mid 0.10
_exptl_crystal_size_min 0.03
_refine_diff_density_max 0.799
_refine_diff_density_min -0.436
_refine_ls_extinction_method none
_refine_ls_goodness_of_fit_ref 1.055
_refine_ls_hydrogen_treatment mixed
_refine_ls_matrix_type full
_refine_ls_number_parameters 114
_refine_ls_number_reflns 2199
_refine_ls_number_restraints 0
_refine_ls_restrained_S_all 1.055
_refine_ls_R_factor_all 0.0659
_refine_ls_R_factor_gt 0.0414
_refine_ls_shift/su_max 0.000
_refine_ls_shift/su_mean 0.000
_refine_ls_structure_factor_coef Fsqd
_refine_ls_weighting_details 'w = 1/[\s^2^(Fo^2^)+(0.0583P)^2^+0.6755P] where P = (Fo^2^+2Fc^2^)/3'
_refine_ls_weighting_scheme calc
_refine_ls_wR_factor_gt 0.1098
_refine_ls_wR_factor_ref 0.1177
_reflns_number_gt 1526
_reflns_number_total 2199
_reflns_threshold_expression I>2\s(I)
_cod_data_source_file bt6641.cif
_cod_data_source_block I
_cod_database_code 2205865

loop_
_symmetry_equiv_pos_as_xyz
'x, y, z'
'-x+1/2, -y, z+1/2'
'-x, y+1/2, -z'
'x+1/2, -y+1/2, -z+1/2'
'-x, -y, -z'
'x-1/2, y, -z-1/2'
'x, -y-1/2, z'
'-x-1/2, y-1/2, z-1/2'

loop_
_atom_site_label
_atom_site_fract_x
_atom_site_fract_y
_atom_site_fract_z
_atom_site_U_iso_or_equiv
_atom_site_adp_type
_atom_site_calc_flag
_atom_site_refinement_flags
_atom_site_occupancy
_atom_site_type_symbol
Co1 0.13348(2) 0.7500 0.74666(6) 0.02646(17) Uani d S 1 Co
Cl1 0.15073(4) 0.90132(8) 0.95415(10) 0.0480(2) Uani d . 1 Cl
N1 0.22291(16) 0.7500 0.6855(5) 0.0379(8) Uani d S 1 N
N2 0.12308(11) 0.8802(2) 0.5629(3) 0.0332(6) Uani d . 1 N
N3 0.04449(17) 0.7500 0.8113(5) 0.0433(9) Uani d S 1 N
C1 0.23902(15) 0.8657(3) 0.5881(4) 0.0483(8) Uani d . 1 C
H1A 0.2779 0.8541 0.5180 0.058 Uiso calc R 1 H
H1B 0.2463 0.9320 0.6747 0.058 Uiso calc R 1 H
C2 0.18429(15) 0.8995(3) 0.4632(4) 0.0415(7) Uani d . 1 C
H2A 0.1880 0.9855 0.4260 0.050 Uiso calc R 1 H
H2B 0.1853 0.8479 0.3554 0.050 Uiso calc R 1 H
C3 0.06684(15) 0.8685(3) 0.4388(4) 0.0441(8) Uani d . 1 C
H3A 0.0668 0.9383 0.3557 0.053 Uiso calc R 1 H
H3B 0.0279 0.8732 0.5105 0.053 Uiso calc R 1 H
C4 0.0657(2) 0.7500 0.3294(6) 0.0438(11) Uani d S 1 C
H4A 0.1023 0.7500 0.2484 0.053 Uiso calc SR 1 H
H4B 0.0274 0.7500 0.2547 0.053 Uiso calc SR 1 H
C5 -0.0063(2) 0.7500 0.8654(7) 0.0657(16) Uani d S 1 C
C6 -0.0718(3) 0.7500 0.9363(8) 0.133(4) Uani d S 1 C
H6A -0.0761 0.8215 1.0132 0.200 Uiso d R 1 H
H6C -0.1029 0.7500 0.8407 0.200 Uiso d SR 1 H
H1 0.244(4) 0.7500 0.789(11) 0.160 Uiso d S 1 H
H2 0.120(3) 0.945(6) 0.640(10) 0.160 Uiso d . 1 H
Cl2 0.36534(5) 0.7500 0.07996(16) 0.0451(3) Uani d S 1 Cl
O1 0.3196(3) 0.7500 0.2078(9) 0.212(5) Uani d S 1 O
O2 0.3357(3) 0.7500 -0.0860(6) 0.135(2) Uani d S 1 O
O3 0.40513(18) 0.8522(3) 0.1021(7) 0.1336(17) Uani d . 1 O

loop_
_atom_site_aniso_label
_atom_site_aniso_U_11
_atom_site_aniso_U_22
_atom_site_aniso_U_33
_atom_site_aniso_U_12
_atom_site_aniso_U_13
_atom_site_aniso_U_23
Co1 0.0303(3) 0.0272(3) 0.0219(3) 0.000 0.0017(2) 0.000
Cl1 0.0713(6) 0.0415(5) 0.0311(4) -0.0093(4) 0.0012(4) -0.0083(3)
N1 0.0330(18) 0.048(2) 0.0325(18) 0.000 0.0004(14) 0.000
N2 0.0437(14) 0.0286(13) 0.0274(12) 0.0042(10) 0.0037(10) 0.0030(10)
N3 0.040(2) 0.062(3) 0.0282(18) 0.000 0.0040(16) 0.000
C1 0.0436(18) 0.057(2) 0.0441(18) -0.0212(15) 0.0068(14) 0.0029(15)
C2 0.0563(19) 0.0325(16) 0.0356(16) -0.0087(14) 0.0096(14) 0.0067(13)
C3 0.0472(18) 0.053(2) 0.0324(16) 0.0153(15) -0.0039(13) 0.0080(14)
C4 0.045(2) 0.060(3) 0.026(2) 0.000 -0.0071(19) 0.000
C5 0.046(3) 0.117(5) 0.033(3) 0.000 0.006(2) 0.000
C6 0.037(3) 0.306(13) 0.056(4) 0.000 0.011(3) 0.000
Cl2 0.0494(6) 0.0390(6) 0.0469(6) 0.000 -0.0072(5) 0.000
O1 0.112(5) 0.421(15) 0.101(4) 0.000 0.050(4) 0.000
O2 0.099(4) 0.245(8) 0.062(3) 0.000 -0.039(3) 0.000
O3 0.097(2) 0.0440(18) 0.260(5) -0.0102(17) -0.065(3) 0.014(3)

loop_
_atom_type_symbol
_atom_type_description
_atom_type_scat_dispersion_real
_atom_type_scat_dispersion_imag
_atom_type_scat_source
C C 0.0033 0.0016 'International Tables Vol C Tables 4.2.6.8 and 6.1.1.4'
H H 0.0000 0.0000 'International Tables Vol C Tables 4.2.6.8 and 6.1.1.4'
N N 0.0061 0.0033 'International Tables Vol C Tables 4.2.6.8 and 6.1.1.4'
O O 0.0106 0.0060 'International Tables Vol C Tables 4.2.6.8 and 6.1.1.4'
Co Co 0.3494 0.9721 'International Tables Vol C Tables 4.2.6.8 and 6.1.1.4'
Cl Cl 0.1484 0.1585 'International Tables Vol C Tables 4.2.6.8 and 6.1.1.4'

loop_
_geom_angle_atom_site_label_1
_geom_angle_atom_site_label_2
_geom_angle_atom_site_label_3
_geom_angle_site_symmetry_1
_geom_angle_site_symmetry_3
_geom_angle
_geom_angle_publ_flag
N3 Co1 N1 . . 179.20(15) yes
N3 Co1 N2 . 7_575 93.67(10) no
N1 Co1 N2 . 7_575 86.89(10) no
N3 Co1 N2 . . 93.67(10) yes
N1 Co1 N2 . . 86.89(10) yes
N2 Co1 N2 7_575 . 91.41(14) yes
N3 Co1 Cl1 . . 89.22(8) yes
N1 Co1 Cl1 . . 90.22(8) yes
N2 Co1 Cl1 7_575 . 177.09(7) no
N2 Co1 Cl1 . . 88.09(8) yes
N3 Co1 Cl1 . 7_575 89.22(8) no
N1 Co1 Cl1 . 7_575 90.22(8) no
N2 Co1 Cl1 7_575 7_575 88.09(8) no
N2 Co1 Cl1 . 7_575 177.09(7) yes
Cl1 Co1 Cl1 . 7_575 92.26(5) no
C1 N1 C1 7_575 . 115.2(4) no
C1 N1 Co1 7_575 . 109.57(19) no
C1 N1 Co1 . . 109.57(19) no
C1 N1 H1 7_575 . 108(3) no
C1 N1 H1 . . 108(3) no
Co1 N1 H1 . . 106(6) no
C2 N2 C3 . . 112.6(2) no
C2 N2 Co1 . . 110.21(18) no
C3 N2 Co1 . . 116.67(18) no
C2 N2 H2 . . 105(4) no
C3 N2 H2 . . 113(4) no
Co1 N2 H2 . . 97(4) no
C5 N3 Co1 . . 173.8(4) no
N1 C1 C2 . . 109.1(3) no
N1 C1 H1A . . 109.9 no
C2 C1 H1A . . 109.9 no
N1 C1 H1B . . 109.9 no
C2 C1 H1B . . 109.9 no
H1A C1 H1B . . 108.3 no
N2 C2 C1 . . 108.4(2) no
N2 C2 H2A . . 110.0 no
C1 C2 H2A . . 110.0 no
N2 C2 H2B . . 110.0 no
C1 C2 H2B . . 110.0 no
H2A C2 H2B . . 108.4 no
N2 C3 C4 . . 114.2(3) no
N2 C3 H3A . . 108.7 no
C4 C3 H3A . . 108.7 no
N2 C3 H3B . . 108.7 no
C4 C3 H3B . . 108.7 no
H3A C3 H3B . . 107.6 no
C3 C4 C3 . 7_575 115.6(3) no
C3 C4 H4A . . 108.4 no
C3 C4 H4A 7_575 . 108.4 no
C3 C4 H4B . . 108.4 no
C3 C4 H4B 7_575 . 108.4 no
H4A C4 H4B . . 107.4 no
N3 C5 C6 . . 179.7(5) no
C5 C6 H6A . . 107.4 no
C5 C6 H6C . . 111.8 no
H6A C6 H6C . . 111.6 no
O1 Cl2 O2 . . 107.8(4) no
O1 Cl2 O3 . . 110.0(3) no
O2 Cl2 O3 . . 112.0(2) no
O1 Cl2 O3 . 7_575 110.0(3) no
O2 Cl2 O3 . 7_575 112.0(2) no
O3 Cl2 O3 . 7_575 105.0(3) no

loop_
_geom_bond_atom_site_label_1
_geom_bond_atom_site_label_2
_geom_bond_site_symmetry_2
_geom_bond_distance
_geom_bond_publ_flag
Co1 N3 . 1.917(4) yes
Co1 N1 . 1.919(3) yes
Co1 N2 7_575 1.963(2) no
Co1 N2 . 1.963(2) yes
Co1 Cl1 . 2.2648(9) yes
Co1 Cl1 7_575 2.2648(9) no
N1 C1 7_575 1.478(4) no
N1 C1 . 1.478(4) no
N1 H1 . 0.87(8) no
N2 C2 . 1.487(4) no
N2 C3 . 1.492(4) no
N2 H2 . 0.90(6) no
N3 C5 . 1.132(6) no
C1 C2 . 1.511(4) no
C1 H1A . 0.9700 no
C1 H1B . 0.9700 no
C2 H2A . 0.9700 no
C2 H2B . 0.9700 no
C3 C4 . 1.511(4) no
C3 H3A . 0.9700 no
C3 H3B . 0.9700 no
C4 C3 7_575 1.511(4) no
C4 H4A . 0.9700 no
C4 H4B . 0.9700 no
C5 C6 . 1.463(7) no
C6 H6A . 0.9612 no
C6 H6C . 0.9584 no
Cl2 O1 . 1.340(6) no
Cl2 O2 . 1.369(4) no
Cl2 O3 . 1.390(3) no
Cl2 O3 7_575 1.390(3) no

loop_
_geom_hbond_atom_site_label_D
_geom_hbond_atom_site_label_H
_geom_hbond_atom_site_label_A
_geom_hbond_site_symmetry_A
_geom_hbond_distance_DH
_geom_hbond_distance_HA
_geom_hbond_distance_DA
_geom_hbond_angle_DHA
N2 H2 Cl1 . 0.90(6) 2.45(7) 2.947(3) 115(5)
N2 H2 O3 2_575 0.90(6) 2.27(6) 2.961(4) 133(6)
N1 H1 O2 1_556 0.87(8) 2.13(9) 2.893(6) 145(8)
